data_9014060
loop_
_publ_author_name
'Ross, M.'
'Evans, H. T.'

_publ_section_title
;
 Studies of the torbernite minerals (I): The crystal structure of abernathyite
 and the structurally related compounds NH4(UO2AsO4).3H2O and K(H3O)(UO2AsO4)2.6H2O
 Sample: Abernathyite - K(H3O)
;
_journal_name_full 'American Mineralogist'
_journal_page_first 1578
_journal_page_last 1602
_journal_volume 49
_journal_year 1964
_chemical_compound_source Synthetic
_chemical_formula_sum 'As H7.5 K0.5 O9.5 U'
_chemical_name_mineral Abernathyite
_space_group_IT_number 130
_symmetry_space_group_name_Hall '-P 4a 2ac'
_symmetry_space_group_name_H-M 'P 4/n c c :2'
_cell_angle_alpha 90
_cell_angle_beta 90
_cell_angle_gamma 90
_cell_formula_units_Z 4
_cell_length_a 7.171
_cell_length_b 7.171
_cell_length_c 18.048
_cell_volume 928.087
_database_code_amcsd 0000132
_exptl_crystal_density_diffrn 3.522
_cod_depositor_comments
;
 Removing the 'Hd' atom since it does not describe the real coordinates of
 the hydrogen atom and is only used to indicate that the 'Od' atom has 3
 attached hydrogen atoms. Adding the _atom_site_type_symbol and 
 the _atom_site_attached_hydrogens data items.

 Antanas Vaitkus,
 2017-02-17
;
_cod_original_sg_symbol_H-M 'P 4/n c c'
_cod_original_formula_sum 'K.5 O9.5 H7.5 U As'
_cod_database_code 9014060

loop_
_space_group_symop_operation_xyz
x,y,z
1/2-y,1/2-x,1/2+z
1/2+y,1/2+x,1/2-z
1/2+y,-x,-z
1/2-y,x,z
x,1/2-y,1/2+z
-x,1/2+y,1/2-z
1/2+x,1/2+y,-z
1/2-x,1/2-y,z
y,x,1/2+z
-y,-x,1/2-z
-y,1/2+x,-z
y,1/2-x,z
1/2-x,y,1/2+z
1/2+x,-y,1/2-z
-x,-y,-z

loop_
_atom_site_label
_atom_site_type_symbol
_atom_site_fract_x
_atom_site_fract_y
_atom_site_fract_z
_atom_site_occupancy
_atom_site_U_iso_or_equiv
_atom_site_attached_hydrogens
K K 0.15000 0.99300 0.31500 0.12500 0.05193 0
Od O 0.15000 0.99300 0.31500 0.12500 0.05193 3
U U 0.25000 0.25000 0.05200 1.00000 0.02875 0
As As 0.75000 0.25000 0.00000 1.00000 0.02014 0
Oa O 0.25000 0.25000 0.15000 1.00000 0.04559 0
Ob O 0.25000 0.25000 0.95800 1.00000 0.03673 0
Oc O 0.69600 0.07100 0.44800 1.00000 ? 0
Watd O 0.15000 0.99300 0.31500 0.75000 0.05193 2

loop_
_cod_related_entry_id
_cod_related_entry_database
_cod_related_entry_code
1 AMCSD 0000132
2 Wikidata Q319661
3 Wikipedia Abernathyite
